data_7048939
loop_
_publ_author_name
'Campillo, David'
'Bel\'io, \'Ursula'
'Mart\'in, Antonio'

_publ_section_title
;
 New Pt\\rightarrow M (M = Ag or Tl) complexes based on anionic
 cyclometalated Pt(ii) complexes.
;
_journal_issue 10
_journal_name_full 'Dalton transactions (Cambridge, England : 2003)'
_journal_page_first 3270
_journal_page_last 3283
_journal_paper_doi 10.1039/c9dt00121b
_journal_volume 48
_journal_year 2019
_chemical_formula_moiety 'C44 H30 Ag2 N4 Pt2 S2, C H2 Cl2'
_chemical_formula_sum 'C45 H32 Ag2 Cl2 N4 Pt2 S2'
_chemical_formula_weight 1369.68
_space_group_crystal_system monoclinic
_space_group_IT_number 14
_space_group_name_Hall '-P 2yn'
_space_group_name_H-M_alt 'P 1 21/n 1'
_symmetry_space_group_name_Hall '-P 2yn'
_symmetry_space_group_name_H-M 'P 1 21/n 1'
_atom_sites_solution_hydrogens geom
_audit_creation_method SHELXL-2016/4
_audit_update_record
;
2018-11-06 deposited with the CCDC.
2019-02-08 downloaded from the CCDC.
;
_cell_angle_alpha 90
_cell_angle_beta 97.478(3)
_cell_angle_gamma 90
_cell_formula_units_Z 4
_cell_length_a 10.5025(4)
_cell_length_b 22.8137(11)
_cell_length_c 16.7653(5)
_cell_measurement_reflns_used 6178
_cell_measurement_temperature 100(2)
_cell_measurement_theta_max 29.8180
_cell_measurement_theta_min 3.3120
_cell_volume 3982.8(3)
_computing_cell_refinement 'CrysAlisPro 1.171.38.41r (Rigaku OD, 2015)'
_computing_data_collection 'CrysAlisPro 1.171.38.41r (Rigaku OD, 2015)'
_computing_data_reduction 'CrysAlisPro 1.171.38.41r (Rigaku OD, 2015)'
_computing_structure_refinement 'SHELXL-2016/4 (Sheldrick, 2016)'
_diffrn_ambient_temperature 100(2)
_diffrn_detector_area_resol_mean 16.0655
_diffrn_measured_fraction_theta_full 0.998
_diffrn_measured_fraction_theta_max 0.998
_diffrn_measurement_details
;
List of Runs (angles in degrees, time in seconds):

  # Type    Start    End  Width  t~exp~   \w     \q     \k     \f   Frames
#--------------------------------------------------------------------------
  1  \w    -35.00  14.00   1.00  103.98    --  -18.31  77.00 -60.00   49
  2  \w    -17.00  48.00   1.00  103.98    --  -18.31  77.00 -30.00   65
  3  \w     20.00  64.00   1.00  103.98    --   20.34  77.00-180.00   44
  4  \w     -4.00  90.00   1.00  103.98    --   20.34  77.00  90.00   94
;
_diffrn_measurement_device_type 'Xcalibur, Sapphire3'
_diffrn_measurement_method '\w scans'
_diffrn_orient_matrix_type 'CrysAlisPro convention (1999,Acta A55,543-557)'
_diffrn_orient_matrix_UB_11 -0.0319768000
_diffrn_orient_matrix_UB_12 -0.0024690000
_diffrn_orient_matrix_UB_13 -0.0397981000
_diffrn_orient_matrix_UB_21 -0.0312212000
_diffrn_orient_matrix_UB_22 -0.0258068000
_diffrn_orient_matrix_UB_23 0.0109668000
_diffrn_orient_matrix_UB_31 -0.0513939000
_diffrn_orient_matrix_UB_32 0.0171926000
_diffrn_orient_matrix_UB_33 0.0107341000
_diffrn_radiation_type MoK\a
_diffrn_radiation_wavelength 0.71073
_diffrn_reflns_av_R_equivalents 0.0505
_diffrn_reflns_av_unetI/netI 0.0612
_diffrn_reflns_Laue_measured_fraction_full 0.998
_diffrn_reflns_Laue_measured_fraction_max 0.998
_diffrn_reflns_limit_h_max 12
_diffrn_reflns_limit_h_min -11
_diffrn_reflns_limit_k_max 28
_diffrn_reflns_limit_k_min -24
_diffrn_reflns_limit_l_max 13
_diffrn_reflns_limit_l_min -20
_diffrn_reflns_number 18849
_diffrn_reflns_point_group_measured_fraction_full 0.998
_diffrn_reflns_point_group_measured_fraction_max 0.998
_diffrn_reflns_theta_full 25.000
_diffrn_reflns_theta_max 25.998
_diffrn_reflns_theta_min 3.317
_diffrn_source 'fine-focus sealed X-ray tube'
_exptl_absorpt_coefficient_mu 8.251
_exptl_absorpt_correction_T_max 1.00000
_exptl_absorpt_correction_T_min 0.28291
_exptl_absorpt_correction_type multi-scan
_exptl_absorpt_process_details
;
CrysAlisPro 1.171.38.41r (Rigaku Oxford Diffraction, 2015)
Empirical absorption correction using spherical harmonics,
 implemented in SCALE3 ABSPACK scaling algorithm.
;
_exptl_crystal_colour 'clear light orange'
_exptl_crystal_density_diffrn 2.284
_exptl_crystal_description needle
_exptl_crystal_F_000 2584
_exptl_crystal_size_max 0.310
_exptl_crystal_size_mid 0.090
_exptl_crystal_size_min 0.030
_refine_diff_density_max 2.100
_refine_diff_density_min -2.353
_refine_diff_density_rms 0.230
_refine_ls_extinction_method none
_refine_ls_goodness_of_fit_ref 1.032
_refine_ls_hydrogen_treatment constr
_refine_ls_matrix_type full
_refine_ls_number_parameters 514
_refine_ls_number_reflns 7788
_refine_ls_number_restraints 0
_refine_ls_restrained_S_all 1.032
_refine_ls_R_factor_all 0.0574
_refine_ls_R_factor_gt 0.0429
_refine_ls_shift/su_max 0.002
_refine_ls_shift/su_mean 0.000
_refine_ls_structure_factor_coef Fsqd
_refine_ls_weighting_details 'w=1/[\s^2^(Fo^2^)+(0.0515P)^2^+2.2041P] where P=(Fo^2^+2Fc^2^)/3'
_refine_ls_weighting_scheme calc
_refine_ls_wR_factor_gt 0.0950
_refine_ls_wR_factor_ref 0.1026
_reflns_Friedel_coverage 0.000
_reflns_number_gt 6422
_reflns_number_total 7788
_reflns_threshold_expression 'I > 2\s(I)'
_cod_data_source_file c9dt00121b2.cif
_cod_data_source_block 5'_amt989
_cod_depositor_comments 'Adding full bibliography for 7048938--7048945.cif.'
_cod_database_code 7048939
_shelx_shelxl_version_number 2016/4
_shelx_space_group_comment
;
The symmetry employed for this shelxl refinement is uniquely defined
by the following loop, which should always be used as a source of
symmetry information in preference to the above space-group names.
They are only intended as comments.
;

loop_
_space_group_symop_operation_xyz
'x, y, z'
'-x+1/2, y+1/2, -z+1/2'
'-x, -y, -z'
'x-1/2, -y-1/2, z-1/2'

loop_
_atom_site_label
_atom_site_type_symbol
_atom_site_fract_x
_atom_site_fract_y
_atom_site_fract_z
_atom_site_U_iso_or_equiv
_atom_site_adp_type
_atom_site_occupancy
_atom_site_site_symmetry_order
_atom_site_calc_flag
_atom_site_refinement_flags_posn
_atom_site_refinement_flags_adp
PT1 Pt 0.82810(3) 0.90601(2) 0.54167(2) 0.01882(9) Uani 1 1 d . .
PT2 Pt 0.81638(3) 0.72025(2) 0.69864(2) 0.01511(9) Uani 1 1 d . .
AG1 Ag 0.72994(5) 0.78078(3) 0.53938(3) 0.01923(14) Uani 1 1 d . .
AG2 Ag 0.94816(6) 0.81924(3) 0.65005(3) 0.01981(14) Uani 1 1 d . .
S1 S 0.94880(18) 0.76804(9) 0.51147(12) 0.0185(4) Uani 1 1 d . .
S2 S 0.66141(19) 0.78594(9) 0.72163(12) 0.0219(4) Uani 1 1 d . .
N1 N 0.7421(7) 0.9384(3) 0.6289(4) 0.0242(16) Uani 1 1 d . .
N2 N 0.9213(6) 0.8776(3) 0.4487(4) 0.0206(15) Uani 1 1 d . .
N3 N 0.9669(6) 0.6697(3) 0.6856(4) 0.0174(14) Uani 1 1 d . .
N4 N 0.5359(6) 0.7756(3) 0.5709(4) 0.0179(14) Uani 1 1 d . .
C1 C 0.8139(9) 0.9557(3) 0.6979(5) 0.028(2) Uani 1 1 d . .
C2 C 0.7541(9) 0.9807(4) 0.7580(5) 0.033(2) Uani 1 1 d . .
H2 H 0.803119 0.992462 0.807040 0.040 Uiso 1 1 calc R U
C3 C 0.6238(9) 0.9887(4) 0.7467(5) 0.032(2) Uani 1 1 d . .
H3 H 0.582525 1.006268 0.787850 0.039 Uiso 1 1 calc R U
C4 C 0.5515(8) 0.9711(4) 0.6752(5) 0.029(2) Uani 1 1 d . .
H4 H 0.461013 0.976593 0.667483 0.035 Uiso 1 1 calc R U
C5 C 0.6127(8) 0.9454(3) 0.6151(5) 0.0220(18) Uani 1 1 d . .
C6 C 0.9523(8) 0.9450(4) 0.6979(5) 0.029(2) Uani 1 1 d . .
C7 C 0.9886(8) 0.9203(4) 0.6265(5) 0.027(2) Uani 1 1 d . .
C8 C 1.1193(8) 0.9093(4) 0.6272(6) 0.030(2) Uani 1 1 d . .
H8 H 1.147508 0.892874 0.580447 0.036 Uiso 1 1 calc R U
C9 C 1.2090(10) 0.9212(4) 0.6918(7) 0.045(3) Uani 1 1 d . .
H9 H 1.296944 0.912638 0.689434 0.054 Uiso 1 1 calc R U
C10 C 1.1715(9) 0.9457(4) 0.7613(7) 0.043(3) Uani 1 1 d . .
H10 H 1.233844 0.954013 0.806126 0.051 Uiso 1 1 calc R U
C11 C 1.0439(9) 0.9579(4) 0.7647(6) 0.037(2) Uani 1 1 d . .
H11 H 1.017809 0.974857 0.811690 0.044 Uiso 1 1 calc R U
C12 C 0.5546(8) 0.9255(3) 0.5354(5) 0.0217(18) Uani 1 1 d . .
C13 C 0.6414(8) 0.9037(3) 0.4848(5) 0.0225(18) Uani 1 1 d . .
C14 C 0.5886(8) 0.8848(3) 0.4093(5) 0.0241(18) Uani 1 1 d . .
H14 H 0.644069 0.870347 0.373328 0.029 Uiso 1 1 calc R U
C15 C 0.4560(8) 0.8861(4) 0.3839(5) 0.031(2) Uani 1 1 d . .
H15 H 0.422298 0.872175 0.332098 0.037 Uiso 1 1 calc R U
C16 C 0.3745(9) 0.9083(4) 0.4359(6) 0.031(2) Uani 1 1 d . .
H16 H 0.284484 0.909502 0.419444 0.038 Uiso 1 1 calc R U
C17 C 0.4238(8) 0.9283(4) 0.5105(5) 0.0247(18) Uani 1 1 d . .
H17 H 0.368119 0.944156 0.545319 0.030 Uiso 1 1 calc R U
C18 C 0.9708(7) 0.8232(3) 0.4426(4) 0.0164(16) Uani 1 1 d . .
C19 C 1.0377(7) 0.8090(4) 0.3775(4) 0.0210(18) Uani 1 1 d . .
H19 H 1.069820 0.770494 0.372408 0.025 Uiso 1 1 calc R U
C20 C 1.0563(7) 0.8512(4) 0.3215(5) 0.0223(18) Uani 1 1 d . .
H20 H 1.103785 0.842355 0.278510 0.027 Uiso 1 1 calc R U
C21 C 1.0058(8) 0.9057(4) 0.3283(5) 0.0260(19) Uani 1 1 d . .
H21 H 1.015859 0.934844 0.289163 0.031 Uiso 1 1 calc R U
C22 C 0.9410(8) 0.9181(4) 0.3914(5) 0.027(2) Uani 1 1 d . .
H22 H 0.908052 0.956549 0.395865 0.032 Uiso 1 1 calc R U
C23 C 1.0856(7) 0.6850(4) 0.7239(5) 0.0196(17) Uani 1 1 d . .
C24 C 1.1902(8) 0.6517(4) 0.7107(5) 0.0244(18) Uani 1 1 d . .
H24 H 1.273021 0.661545 0.737066 0.029 Uiso 1 1 calc R U
C25 C 1.1756(9) 0.6039(4) 0.6593(5) 0.030(2) Uani 1 1 d . .
H25 H 1.248261 0.581214 0.650156 0.036 Uiso 1 1 calc R U
C26 C 1.0543(8) 0.5892(4) 0.6213(5) 0.027(2) Uani 1 1 d . .
H26 H 1.043495 0.556625 0.585726 0.033 Uiso 1 1 calc R U
C27 C 0.9475(7) 0.6230(3) 0.6358(4) 0.0191(17) Uani 1 1 d . .
C28 C 1.0799(7) 0.7370(4) 0.7753(5) 0.0201(17) Uani 1 1 d . .
C29 C 0.9603(7) 0.7657(4) 0.7709(4) 0.0196(17) Uani 1 1 d . .
C30 C 0.9514(8) 0.8137(4) 0.8221(5) 0.0228(18) Uani 1 1 d . .
H30 H 0.872710 0.834554 0.820141 0.027 Uiso 1 1 calc R U
C31 C 1.0588(8) 0.8313(4) 0.8765(5) 0.027(2) Uani 1 1 d . .
H31 H 1.052056 0.864013 0.910829 0.033 Uiso 1 1 calc R U
C32 C 1.1723(8) 0.8016(4) 0.8800(5) 0.034(2) Uani 1 1 d . .
H32 H 1.243071 0.812951 0.918073 0.041 Uiso 1 1 calc R U
C33 C 1.1851(8) 0.7552(4) 0.8288(5) 0.0258(19) Uani 1 1 d . .
H33 H 1.265323 0.735732 0.830128 0.031 Uiso 1 1 calc R U
C34 C 0.8115(7) 0.6125(3) 0.6054(4) 0.0182(17) Uani 1 1 d . .
C35 C 0.7246(7) 0.6534(3) 0.6310(4) 0.0186(17) Uani 1 1 d . .
C36 C 0.5935(7) 0.6388(3) 0.6116(4) 0.0189(17) Uani 1 1 d . .
H36 H 0.530721 0.664375 0.628380 0.023 Uiso 1 1 calc R U
C37 C 0.5534(8) 0.5890(3) 0.5694(5) 0.0228(18) Uani 1 1 d . .
H37 H 0.464315 0.580194 0.559427 0.027 Uiso 1 1 calc R U
C38 C 0.6431(8) 0.5510(3) 0.5406(5) 0.0254(19) Uani 1 1 d . .
H38 H 0.615163 0.518213 0.507953 0.030 Uiso 1 1 calc R U
C39 C 0.7716(8) 0.5623(3) 0.5610(5) 0.0244(18) Uani 1 1 d . .
H39 H 0.833664 0.536047 0.544818 0.029 Uiso 1 1 calc R U
C40 C 0.5229(8) 0.7798(3) 0.6509(5) 0.0211(18) Uani 1 1 d . .
C41 C 0.4032(8) 0.7814(3) 0.6757(5) 0.0250(19) Uani 1 1 d . .
H41 H 0.394978 0.785242 0.731221 0.030 Uiso 1 1 calc R U
C42 C 0.2948(8) 0.7774(4) 0.6195(6) 0.030(2) Uani 1 1 d . .
H42 H 0.211604 0.779446 0.635716 0.036 Uiso 1 1 calc R U
C43 C 0.3094(8) 0.7704(4) 0.5391(6) 0.031(2) Uani 1 1 d . .
H43 H 0.236678 0.765694 0.499634 0.037 Uiso 1 1 calc R U
C44 C 0.4297(7) 0.7705(3) 0.5180(5) 0.0219(18) Uani 1 1 d . .
H44 H 0.439022 0.766708 0.462643 0.026 Uiso 1 1 calc R U
CL1 Cl 1.0335(3) 0.41117(16) 0.6015(2) 0.0703(10) Uani 1 1 d . .
CL2 Cl 0.7616(2) 0.39734(13) 0.55157(15) 0.0480(7) Uani 1 1 d . .
C45 C 0.9044(10) 0.3619(4) 0.5881(6) 0.046(3) Uani 1 1 d . .
H45A H 0.922439 0.330918 0.549827 0.055 Uiso 1 1 calc R U
H45B H 0.895009 0.342998 0.640150 0.055 Uiso 1 1 calc R U

loop_
_atom_site_aniso_label
_atom_site_aniso_U_11
_atom_site_aniso_U_22
_atom_site_aniso_U_33
_atom_site_aniso_U_23
_atom_site_aniso_U_13
_atom_site_aniso_U_12
PT1 0.02286(17) 0.01860(17) 0.01532(16) -0.00019(12) 0.00362(12) 0.00034(13)
PT2 0.01596(16) 0.02106(17) 0.00840(15) 0.00032(11) 0.00193(11) -0.00088(12)
AG1 0.0160(3) 0.0291(4) 0.0132(3) -0.0008(2) 0.0038(2) -0.0018(2)
AG2 0.0228(3) 0.0221(3) 0.0137(3) 0.0018(2) -0.0006(2) -0.0038(2)
S1 0.0190(10) 0.0220(10) 0.0158(10) 0.0021(8) 0.0070(8) -0.0008(8)
S2 0.0191(10) 0.0312(12) 0.0157(10) -0.0050(8) 0.0035(8) 0.0010(8)
N1 0.035(4) 0.017(4) 0.019(4) 0.002(3) -0.002(3) -0.005(3)
N2 0.022(3) 0.026(4) 0.014(3) 0.002(3) 0.007(3) 0.000(3)
N3 0.025(3) 0.018(3) 0.011(3) 0.007(3) 0.007(3) -0.003(3)
N4 0.016(3) 0.022(4) 0.016(3) 0.004(3) 0.006(3) -0.004(3)
C1 0.049(6) 0.015(4) 0.018(4) -0.002(3) -0.001(4) -0.002(4)
C2 0.044(6) 0.039(6) 0.014(4) -0.006(4) -0.003(4) -0.008(5)
C3 0.051(6) 0.027(5) 0.021(5) -0.009(4) 0.013(4) -0.006(4)
C4 0.030(5) 0.025(5) 0.034(5) -0.008(4) 0.012(4) -0.001(4)
C5 0.028(4) 0.020(4) 0.019(4) 0.003(3) 0.007(4) -0.002(4)
C6 0.030(5) 0.024(5) 0.030(5) 0.002(4) -0.011(4) -0.002(4)
C7 0.039(5) 0.019(4) 0.023(5) -0.005(3) 0.000(4) 0.001(4)
C8 0.029(5) 0.024(5) 0.035(5) 0.006(4) -0.003(4) -0.006(4)
C9 0.039(6) 0.036(6) 0.057(7) -0.003(5) -0.004(5) 0.000(5)
C10 0.036(5) 0.031(6) 0.053(7) 0.004(5) -0.023(5) -0.008(4)
C11 0.055(6) 0.024(5) 0.030(5) -0.005(4) -0.003(5) -0.006(4)
C12 0.027(4) 0.018(4) 0.020(4) 0.000(3) 0.000(4) -0.003(3)
C13 0.028(4) 0.018(4) 0.023(4) 0.001(3) 0.006(4) -0.001(3)
C14 0.036(5) 0.018(4) 0.019(4) 0.001(3) 0.009(4) -0.001(4)
C15 0.030(5) 0.037(5) 0.023(5) 0.000(4) -0.006(4) -0.002(4)
C16 0.032(5) 0.027(5) 0.033(5) 0.003(4) -0.007(4) 0.003(4)
C17 0.030(4) 0.021(4) 0.027(5) -0.001(4) 0.015(4) -0.001(4)
C18 0.017(4) 0.017(4) 0.014(4) 0.001(3) 0.000(3) 0.003(3)
C19 0.020(4) 0.028(5) 0.014(4) 0.004(3) 0.001(3) 0.005(4)
C20 0.015(4) 0.039(5) 0.013(4) 0.005(4) 0.004(3) -0.005(4)
C21 0.031(5) 0.032(5) 0.016(4) 0.004(4) 0.002(4) -0.009(4)
C22 0.029(5) 0.030(5) 0.025(5) 0.005(4) 0.010(4) -0.002(4)
C23 0.016(4) 0.028(5) 0.014(4) 0.007(3) 0.001(3) -0.001(3)
C24 0.020(4) 0.029(5) 0.024(4) 0.011(4) 0.001(3) 0.003(4)
C25 0.037(5) 0.027(5) 0.028(5) 0.006(4) 0.011(4) 0.010(4)
C26 0.028(4) 0.032(5) 0.026(5) 0.000(4) 0.017(4) 0.003(4)
C27 0.025(4) 0.021(4) 0.012(4) 0.000(3) 0.004(3) -0.004(3)
C28 0.017(4) 0.026(5) 0.018(4) 0.005(3) 0.006(3) -0.007(3)
C29 0.020(4) 0.031(5) 0.007(4) 0.002(3) -0.002(3) -0.003(3)
C30 0.025(4) 0.034(5) 0.011(4) -0.003(3) 0.006(3) 0.000(4)
C31 0.037(5) 0.031(5) 0.014(4) -0.004(4) 0.007(4) -0.009(4)
C32 0.034(5) 0.043(6) 0.022(5) 0.016(4) -0.009(4) -0.013(4)
C33 0.019(4) 0.040(5) 0.016(4) 0.010(4) -0.003(3) -0.004(4)
C34 0.020(4) 0.023(4) 0.013(4) 0.002(3) 0.003(3) -0.001(3)
C35 0.022(4) 0.029(5) 0.005(3) 0.006(3) 0.004(3) 0.003(4)
C36 0.027(4) 0.019(4) 0.011(4) 0.004(3) 0.002(3) -0.001(3)
C37 0.026(4) 0.028(5) 0.014(4) 0.008(3) -0.003(3) -0.008(4)
C38 0.042(5) 0.016(4) 0.018(4) -0.002(3) 0.004(4) -0.007(4)
C39 0.034(5) 0.018(4) 0.021(4) -0.003(3) 0.002(4) -0.001(4)
C40 0.020(4) 0.020(4) 0.023(4) 0.001(3) 0.002(4) 0.000(3)
C41 0.027(4) 0.027(5) 0.022(5) 0.004(4) 0.009(4) 0.006(4)
C42 0.015(4) 0.030(5) 0.047(6) 0.007(4) 0.011(4) 0.009(4)
C43 0.027(5) 0.031(5) 0.031(5) 0.005(4) -0.007(4) -0.001(4)
C44 0.021(4) 0.024(4) 0.022(4) 0.005(3) 0.006(3) 0.004(3)
CL1 0.0335(14) 0.121(3) 0.0561(19) -0.0361(19) 0.0059(14) -0.0025(16)
CL2 0.0343(13) 0.079(2) 0.0307(13) 0.0059(13) 0.0039(11) 0.0000(13)
C45 0.066(7) 0.035(6) 0.046(6) 0.010(5) 0.035(6) 0.018(5)

loop_
_atom_type_symbol
_atom_type_description
_atom_type_scat_dispersion_real
_atom_type_scat_dispersion_imag
_atom_type_scat_source
C C 0.0033 0.0016 'International Tables Vol C Tables 4.2.6.8 and 6.1.1.4'
H H 0.0000 0.0000 'International Tables Vol C Tables 4.2.6.8 and 6.1.1.4'
N N 0.0061 0.0033 'International Tables Vol C Tables 4.2.6.8 and 6.1.1.4'
S S 0.1246 0.1234 'International Tables Vol C Tables 4.2.6.8 and 6.1.1.4'
Cl Cl 0.1484 0.1585 'International Tables Vol C Tables 4.2.6.8 and 6.1.1.4'
Ag Ag -0.8971 1.1015 'International Tables Vol C Tables 4.2.6.8 and 6.1.1.4'
Pt Pt -1.7033 8.3905 'International Tables Vol C Tables 4.2.6.8 and 6.1.1.4'

loop_
_geom_angle_atom_site_label_1
_geom_angle_atom_site_label_2
_geom_angle_atom_site_label_3
_geom_angle
N1 PT1 N2 176.3(3)
N1 PT1 C13 81.5(3)
N2 PT1 C13 99.1(3)
N1 PT1 C7 81.0(3)
N2 PT1 C7 98.3(3)
C13 PT1 C7 162.4(3)
N1 PT1 AG2 89.70(19)
N2 PT1 AG2 92.87(18)
C13 PT1 AG2 126.0(2)
C7 PT1 AG2 54.9(2)
N1 PT1 AG1 100.10(19)
N2 PT1 AG1 83.58(18)
C13 PT1 AG1 70.7(2)
C7 PT1 AG1 113.5(2)
AG2 PT1 AG1 58.576(17)
N3 PT2 C35 80.4(3)
N3 PT2 C29 79.9(3)
C35 PT2 C29 159.7(3)
N3 PT2 S2 173.00(19)
C35 PT2 S2 106.6(2)
C29 PT2 S2 93.1(2)
N3 PT2 AG2 90.30(17)
C35 PT2 AG2 130.1(2)
C29 PT2 AG2 54.9(2)
S2 PT2 AG2 84.87(6)
N3 PT2 AG1 108.50(17)
C35 PT2 AG1 77.8(2)
C29 PT2 AG1 113.3(2)
S2 PT2 AG1 73.25(5)
AG2 PT2 AG1 58.968(17)
N4 AG1 S1 169.59(17)
N4 AG1 AG2 123.38(17)
S1 AG1 AG2 57.82(5)
N4 AG1 PT1 112.07(16)
S1 AG1 PT1 77.65(5)
AG2 AG1 PT1 57.772(17)
N4 AG1 PT2 86.77(17)
S1 AG1 PT2 86.14(5)
AG2 AG1 PT2 56.816(17)
PT1 AG1 PT2 110.764(19)
C29 AG2 C7 130.8(3)
C29 AG2 S1 121.9(2)
C7 AG2 S1 105.3(2)
C29 AG2 PT2 46.40(19)
C7 AG2 PT2 157.7(2)
S1 AG2 PT2 87.53(5)
C29 AG2 PT1 150.9(2)
C7 AG2 PT1 45.6(2)
S1 AG2 PT1 78.23(5)
PT2 AG2 PT1 122.93(2)
C29 AG2 AG1 110.13(19)
C7 AG2 AG1 109.3(2)
S1 AG2 AG1 52.01(4)
PT2 AG2 AG1 64.216(18)
PT1 AG2 AG1 63.652(18)
C18 S1 AG1 104.6(3)
C18 S1 AG2 106.4(3)
AG1 S1 AG2 70.17(5)
C40 S2 PT2 112.3(3)
C1 N1 C5 123.0(7)
C1 N1 PT1 119.2(6)
C5 N1 PT1 117.8(5)
C18 N2 C22 118.1(7)
C18 N2 PT1 124.9(5)
C22 N2 PT1 116.9(5)
C27 N3 C23 122.9(7)
C27 N3 PT2 117.7(5)
C23 N3 PT2 119.3(5)
C44 N4 C40 118.4(7)
C44 N4 AG1 124.8(5)
C40 N4 AG1 116.8(5)
N1 C1 C2 119.2(8)
N1 C1 C6 113.1(7)
C2 C1 C6 127.7(8)
C3 C2 C1 119.7(8)
C2 C3 C4 120.3(8)
C3 C4 C5 119.5(8)
N1 C5 C4 118.2(8)
N1 C5 C12 114.0(7)
C4 C5 C12 127.8(8)
C11 C6 C7 121.5(9)
C11 C6 C1 122.5(9)
C7 C6 C1 116.0(7)
C8 C7 C6 115.8(8)
C8 C7 PT1 133.3(7)
C6 C7 PT1 110.8(6)
C8 C7 AG2 91.3(5)
C6 C7 AG2 99.8(6)
PT1 C7 AG2 79.4(3)
C9 C8 C7 123.2(10)
C8 C9 C10 120.1(10)
C11 C10 C9 119.9(9)
C10 C11 C6 119.5(9)
C17 C12 C13 121.8(7)
C17 C12 C5 122.6(8)
C13 C12 C5 115.6(7)
C14 C13 C12 116.5(7)
C14 C13 PT1 132.4(6)
C12 C13 PT1 111.2(6)
C13 C14 C15 122.3(8)
C16 C15 C14 119.1(8)
C17 C16 C15 120.1(8)
C16 C17 C12 120.2(8)
N2 C18 C19 120.1(7)
N2 C18 S1 121.8(6)
C19 C18 S1 118.0(6)
C20 C19 C18 119.9(8)
C21 C20 C19 119.3(8)
C22 C21 C20 119.6(8)
C21 C22 N2 122.9(8)
N3 C23 C24 118.7(7)
N3 C23 C28 112.0(7)
C24 C23 C28 129.2(7)
C23 C24 C25 120.6(8)
C24 C25 C26 119.7(8)
C25 C26 C27 119.5(8)
N3 C27 C26 118.6(7)
N3 C27 C34 113.8(7)
C26 C27 C34 127.5(7)
C33 C28 C29 121.4(8)
C33 C28 C23 121.9(7)
C29 C28 C23 116.6(7)
C30 C29 C28 117.4(7)
C30 C29 PT2 130.0(6)
C28 C29 PT2 111.9(6)
C30 C29 AG2 96.9(5)
C28 C29 AG2 103.6(5)
PT2 C29 AG2 78.7(2)
C29 C30 C31 120.4(8)
C32 C31 C30 120.4(8)
C31 C32 C33 120.6(8)
C32 C33 C28 119.8(8)
C39 C34 C35 122.9(7)
C39 C34 C27 121.8(7)
C35 C34 C27 115.0(7)
C34 C35 C36 115.1(7)
C34 C35 PT2 112.5(5)
C36 C35 PT2 132.2(6)
C37 C36 C35 122.5(8)
C36 C37 C38 120.7(7)
C39 C38 C37 118.5(7)
C38 C39 C34 120.2(8)
N4 C40 C41 120.7(7)
N4 C40 S2 119.1(6)
C41 C40 S2 120.2(7)
C40 C41 C42 119.7(8)
C41 C42 C43 119.0(8)
C44 C43 C42 118.6(8)
N4 C44 C43 123.5(8)
CL2 C45 CL1 111.4(5)

loop_
_geom_bond_atom_site_label_1
_geom_bond_atom_site_label_2
_geom_bond_distance
PT1 N1 1.960(7)
PT1 N2 2.051(6)
PT1 C13 2.067(8)
PT1 C7 2.084(8)
PT1 AG2 2.8659(7)
PT1 AG1 3.0360(7)
PT2 N3 1.991(6)
PT2 C35 2.063(8)
PT2 C29 2.085(7)
PT2 S2 2.282(2)
PT2 AG2 2.8237(7)
PT2 AG1 3.0380(7)
AG1 N4 2.174(6)
AG1 S1 2.422(2)
AG1 AG2 2.8910(8)
AG2 C29 2.355(8)
AG2 C7 2.386(8)
AG2 S1 2.601(2)
S1 C18 1.743(8)
S2 C40 1.759(8)
N1 C1 1.355(10)
N1 C5 1.358(10)
N2 C18 1.355(9)
N2 C22 1.367(10)
N3 C27 1.353(10)
N3 C23 1.371(9)
N4 C44 1.337(10)
N4 C40 1.368(10)
C1 C2 1.379(12)
C1 C6 1.474(12)
C2 C3 1.369(13)
C3 C4 1.392(12)
C4 C5 1.393(11)
C5 C12 1.467(11)
C6 C11 1.408(12)
C6 C7 1.421(12)
C7 C8 1.395(12)
C8 C9 1.367(13)
C9 C10 1.394(15)
C10 C11 1.377(13)
C12 C17 1.384(11)
C12 C13 1.414(11)
C13 C14 1.383(11)
C14 C15 1.402(11)
C15 C16 1.393(12)
C16 C17 1.369(12)
C18 C19 1.410(10)
C19 C20 1.376(11)
C20 C21 1.362(11)
C21 C22 1.360(12)
C23 C24 1.377(11)
C23 C28 1.472(11)
C24 C25 1.386(12)
C25 C26 1.389(12)
C26 C27 1.409(11)
C27 C34 1.472(10)
C28 C33 1.393(11)
C28 C29 1.410(11)
C29 C30 1.403(11)
C30 C31 1.414(11)
C31 C32 1.366(12)
C32 C33 1.381(13)
C34 C39 1.400(11)
C34 C35 1.410(11)
C35 C36 1.413(10)
C36 C37 1.375(11)
C37 C38 1.412(11)
C38 C39 1.373(11)
C40 C41 1.375(11)
C41 C42 1.383(12)
C42 C43 1.384(13)
C43 C44 1.355(12)
CL1 C45 1.752(11)
CL2 C45 1.744(10)
